data_7000456
loop_
_publ_author_name
'Zangl, Anna'
'Kl\"ufers, Peter'
'Schaniel, Dominik'
'Woike, Theo'

_publ_section_title
;
 Photoinduced linkage isomerism of {RuNO}6 complexes with bioligands
 and related chelators
;
_journal_issue 6
_journal_name_full 'Dalton Transactions'
_journal_page_first 1034
_journal_page_last 1045
_journal_paper_doi 10.1039/b812246f
_journal_year 2009
_chemical_compound_source
;
K2[Ru(NO)Cl5] (523 mg, 1.35 mmol) is suspended in 100 mL Ethanol/H2O (3/1),
then methyliminodiacetic acid (199 mg, 1.35 mmol) is solved in 5 mL H2O and
added dropwise to the suspension. The pH value of the suspension is adjusted to
5 with a concentrated solution of KOH in H2O. Then the mixture is refluxed for
6 hours and the resulting brown solution is stored in a refrigerator. Within
2 weeks brown crystals are obtained which are filtered, washed with 40 mL
Ethanol/H2O (3/1) and 100 mL diethylether, and vacuum-dried.
;
_chemical_formula_moiety 'C5 H7 Cl2 N2 O5 Ru, K, 0.5(H2 O)'
_chemical_formula_sum 'C5 H8 Cl2 K N2 O5.5 Ru'
_chemical_formula_weight 395.20
_chemical_name_common 'K(Ru(NO)Cl2(MeImDiacH-2)) 0.5(H2O)'
_space_group_IT_number 15
_symmetry_cell_setting monoclinic
_symmetry_Int_Tables_number 15
_symmetry_space_group_name_Hall '-C 2yc'
_symmetry_space_group_name_H-M 'C 1 2/c 1'
_atom_sites_solution_hydrogens geom
_atom_sites_solution_primary direct
_atom_sites_solution_secondary difmap
_audit_block_code Ru_NO_Cl_Cl_MeImDiacH-2_K_0.5(H2O)_kn189_Zangl
_audit_creation_date 04-May-06
_audit_creation_method 'form98_non/compatible with shelxl97-2'
_cell_angle_alpha 90.00
_cell_angle_beta 101.9859(9)
_cell_angle_gamma 90.00
_cell_formula_units_Z 8
_cell_length_a 28.2438(5)
_cell_length_b 6.43210(10)
_cell_length_c 13.2528(2)
_cell_measurement_reflns_used 4031
_cell_measurement_temperature 200(2)
_cell_measurement_theta_max 30.999
_cell_measurement_theta_min 3.134
_cell_volume 2355.11(7)
_computing_cell_refinement 'HKL Scalepack (Otwinowski & Minor 1997)'
_computing_data_collection 'Collect (Nonius BV, 1997-2000)'
_computing_data_reduction 'HKL Denzo and Scalepack (Otwinowski & Minor 1997)'
_computing_structure_refinement 'SHELXL-97 (G. M. Sheldrick. University of G\"ottingen, 97-2 version)'
_computing_structure_solution
;
A. Altomare, M. C. Burla, M. Camalli, G. L. Cascarano, C. Giacovazzo, A.
Guagliardi, A. G. G. Moliterni, G. Polidori, R. Spagna: SIR97: a new tool for
crystal structure determination and refinement; J. Appl. Crystallogr. 1999,
32, 115-119.
;
_diffrn_ambient_temperature 200(2)
_diffrn_detector_area_resol_mean 9
_diffrn_measured_fraction_theta_full 0.991
_diffrn_measured_fraction_theta_max 0.991
_diffrn_measurement_device '95mm CCD camera on \k-goniostat'
_diffrn_measurement_device_type KappaCCD
_diffrn_radiation_collimation 0.20
_diffrn_radiation_monochromator 'MONTEL, graded multilayered X-ray optics'
_diffrn_radiation_source 'rotating anode'
_diffrn_radiation_type MoK\a
_diffrn_radiation_wavelength 0.71073
_diffrn_reflns_av_R_equivalents 0.0226
_diffrn_reflns_av_sigmaI/netI 0.0367
_diffrn_reflns_limit_h_max 40
_diffrn_reflns_limit_h_min -39
_diffrn_reflns_limit_k_max 9
_diffrn_reflns_limit_k_min -9
_diffrn_reflns_limit_l_max 19
_diffrn_reflns_limit_l_min -19
_diffrn_reflns_number 7185
_diffrn_reflns_theta_full 31.12
_diffrn_reflns_theta_max 31.12
_diffrn_reflns_theta_min 3.18
_exptl_absorpt_coefficient_mu 2.149
_exptl_absorpt_correction_type none
_exptl_absorpt_process_details
;
Z. Otwinowski and W. Minor, " Processing of X-ray Diffraction Data Collected
in Oscillation Mode ", Methods in Enzymology, Volume 276: Macromolecular
Crystallography, part A, p.307-326, 1997,C.W. Carter, Jr. & R. M. Sweet,
Eds., Academic Press (New York).
;
_exptl_crystal_colour orange
_exptl_crystal_density_diffrn 2.22922(7)
_exptl_crystal_density_method 'not measured'
_exptl_crystal_description platelet
_exptl_crystal_F_000 1544
_exptl_crystal_size_max 0.18
_exptl_crystal_size_mid 0.05
_exptl_crystal_size_min 0.04
_refine_diff_density_max 0.768
_refine_diff_density_min -0.809
_refine_diff_density_rms 0.106
_refine_ls_extinction_method none
_refine_ls_goodness_of_fit_ref 1.053
_refine_ls_hydrogen_treatment mixed
_refine_ls_matrix_type full
_refine_ls_number_parameters 156
_refine_ls_number_reflns 3764
_refine_ls_number_restraints 0
_refine_ls_restrained_S_all 1.053
_refine_ls_R_factor_all 0.0365
_refine_ls_R_factor_gt 0.0265
_refine_ls_shift/su_max 0.001
_refine_ls_shift/su_mean 0.000
_refine_ls_structure_factor_coef Fsqd
_refine_ls_weighting_scheme calc
_refine_ls_wR_factor_gt 0.0630
_refine_ls_wR_factor_ref 0.0670
_reflns_number_gt 3151
_reflns_number_total 3764
_reflns_threshold_expression >2sigma(I)
_cod_data_source_file b812246f.txt
_cod_data_source_block 4
_cod_original_formula_sum 'C5 H8 Cl2 K N2 O5.50 Ru'
_cod_database_code 7000456

loop_
_symmetry_equiv_pos_as_xyz
'x, y, z'
'-x, y, -z+1/2'
'x+1/2, y+1/2, z'
'-x+1/2, y+1/2, -z+1/2'
'-x, -y, -z'
'x, -y, z-1/2'
'-x+1/2, -y+1/2, -z'
'x+1/2, -y+1/2, z-1/2'

loop_
_atom_site_label
_atom_site_type_symbol
_atom_site_fract_x
_atom_site_fract_y
_atom_site_fract_z
_atom_site_U_iso_or_equiv
_atom_site_adp_type
_atom_site_occupancy
_atom_site_symmetry_multiplicity
_atom_site_calc_flag
_atom_site_refinement_flags
_atom_site_disorder_assembly
_atom_site_disorder_group
Ru Ru 0.144353(5) 0.80174(2) 0.047314(11) 0.01660(6) Uani 1 1 d . . .
K K 0.029310(16) 0.59516(7) -0.10721(3) 0.02416(10) Uani 1 1 d . . .
Cl1 Cl 0.200585(18) 0.59225(8) 0.15598(5) 0.03242(13) Uani 1 1 d . . .
Cl2 Cl 0.13974(2) 0.55596(9) -0.08673(4) 0.03532(14) Uani 1 1 d . . .
O1 O 0.22013(7) 1.0509(3) -0.00589(16) 0.0583(6) Uani 1 1 d . . .
O11 O 0.09037(5) 0.6435(2) 0.09262(10) 0.0178(3) Uani 1 1 d . . .
O12 O 0.04939(5) 0.6079(2) 0.21749(11) 0.0254(3) Uani 1 1 d . . .
O51 O 0.08645(5) 0.9662(2) -0.03427(10) 0.0237(3) Uani 1 1 d . . .
O52 O 0.03308(6) 1.2075(2) -0.01342(13) 0.0318(4) Uani 1 1 d . . .
O91 O 0.0000 0.9510(5) -0.2500 0.0507(8) Uani 1 2 d S . .
H911 H 0.0072(13) 1.016(5) -0.204(2) 0.054(11) Uiso 1 1 d . . .
N1 N 0.18964(7) 0.9512(3) 0.01204(14) 0.0285(4) Uani 1 1 d . . .
N3 N 0.13525(5) 0.9925(2) 0.16993(11) 0.0164(3) Uani 1 1 d . . .
C1 C 0.08089(7) 0.6923(3) 0.18134(14) 0.0174(4) Uani 1 1 d . . .
C2 C 0.11319(7) 0.8582(3) 0.23970(14) 0.0210(4) Uani 1 1 d . . .
H21 H 0.0940 0.9460 0.2778 0.034(3) Uiso 1 1 calc R . .
H22 H 0.1393 0.7913 0.2908 0.034(3) Uiso 1 1 calc R . .
C4 C 0.10210(8) 1.1625(3) 0.12339(16) 0.0238(4) Uani 1 1 d . . .
H41 H 0.1217 1.2868 0.1154 0.034(3) Uiso 1 1 calc R . .
H42 H 0.0809 1.1991 0.1715 0.034(3) Uiso 1 1 calc R . .
C5 C 0.07046(7) 1.1091(3) 0.01890(15) 0.0216(4) Uani 1 1 d . . .
C6 C 0.18119(7) 1.0823(3) 0.23108(16) 0.0246(4) Uani 1 1 d . . .
H61 H 0.1739 1.1678 0.2872 0.034(3) Uiso 1 1 calc R . .
H62 H 0.1966 1.1686 0.1861 0.034(3) Uiso 1 1 calc R . .
H63 H 0.2032 0.9695 0.2601 0.034(3) Uiso 1 1 calc R . .

loop_
_atom_site_aniso_label
_atom_site_aniso_U_11
_atom_site_aniso_U_22
_atom_site_aniso_U_33
_atom_site_aniso_U_23
_atom_site_aniso_U_13
_atom_site_aniso_U_12
Ru 0.01544(9) 0.01642(9) 0.01874(9) -0.00285(5) 0.00534(6) -0.00231(5)
K 0.0225(2) 0.0268(2) 0.0220(2) -0.00231(17) 0.00193(16) -0.00161(17)
Cl1 0.0206(2) 0.0244(3) 0.0496(3) 0.0032(2) 0.0012(2) 0.0057(2)
Cl2 0.0338(3) 0.0394(3) 0.0367(3) -0.0213(3) 0.0165(2) -0.0089(2)
O1 0.0557(12) 0.0666(13) 0.0635(13) -0.0160(11) 0.0378(11) -0.0354(11)
O11 0.0176(6) 0.0169(6) 0.0190(6) -0.0015(5) 0.0041(5) -0.0031(5)
O12 0.0201(7) 0.0324(8) 0.0241(7) 0.0045(6) 0.0056(6) -0.0071(6)
O51 0.0249(7) 0.0257(7) 0.0183(6) 0.0028(6) -0.0007(5) -0.0013(6)
O52 0.0229(8) 0.0267(8) 0.0417(9) 0.0111(7) -0.0025(7) 0.0031(6)
O91 0.0340(15) 0.0278(15) 0.091(3) 0.000 0.0133(17) 0.000
N1 0.0301(9) 0.0314(10) 0.0271(9) -0.0065(8) 0.0131(8) -0.0090(8)
N3 0.0169(7) 0.0150(7) 0.0166(7) -0.0014(6) 0.0019(6) -0.0004(6)
C1 0.0148(8) 0.0171(9) 0.0189(9) 0.0035(7) 0.0006(7) 0.0011(7)
C2 0.0233(10) 0.0247(10) 0.0154(9) 0.0003(8) 0.0052(7) -0.0033(8)
C4 0.0254(10) 0.0164(9) 0.0277(10) -0.0002(8) 0.0012(8) 0.0044(8)
C5 0.0189(9) 0.0195(10) 0.0254(10) 0.0092(8) 0.0021(8) -0.0030(8)
C6 0.0229(10) 0.0231(10) 0.0255(10) -0.0034(8) 0.0000(8) -0.0060(8)

loop_
_atom_type_symbol
_atom_type_description
_atom_type_scat_dispersion_real
_atom_type_scat_dispersion_imag
_atom_type_scat_source
C C 0.0033 0.0016 'International Tables Vol C Tables 4.2.6.8 and 6.1.1.4'
H H 0.0000 0.0000 'International Tables Vol C Tables 4.2.6.8 and 6.1.1.4'
Cl Cl 0.1484 0.1585 'International Tables Vol C Tables 4.2.6.8 and 6.1.1.4'
K K 0.2009 0.2494 'International Tables Vol C Tables 4.2.6.8 and 6.1.1.4'
N N 0.0061 0.0033 'International Tables Vol C Tables 4.2.6.8 and 6.1.1.4'
O O 0.0106 0.0060 'International Tables Vol C Tables 4.2.6.8 and 6.1.1.4'
Ru Ru -1.2594 0.8363 'International Tables Vol C Tables 4.2.6.8 and 6.1.1.4'

loop_
_diffrn_radiation_wavelength_id
0.71073

loop_
_exptl_crystal_face_index_h
_exptl_crystal_face_index_k
_exptl_crystal_face_index_l
_exptl_crystal_face_perp_dist
1 0 0 0.010000
-1 0 0 0.025000
0 1 0 0.070000
0 -1 0 0.110000
0 0 1 0.015000
0 0 -1 0.035000

loop_
_geom_angle_atom_site_label_1
_geom_angle_atom_site_label_2
_geom_angle_atom_site_label_3
_geom_angle
_geom_angle_site_symmetry_1
_geom_angle_site_symmetry_3
_geom_angle_publ_flag
N1 Ru O11 176.46(7) . . ?
N1 Ru O51 97.08(8) . . ?
O11 Ru O51 81.31(5) . . ?
N1 Ru N3 95.75(7) . . ?
O11 Ru N3 80.97(6) . . ?
O51 Ru N3 83.93(6) . . ?
N1 Ru Cl1 92.34(7) . . ?
O11 Ru Cl1 89.12(4) . . ?
O51 Ru Cl1 170.10(4) . . ?
N3 Ru Cl1 92.11(4) . . ?
N1 Ru Cl2 95.55(6) . . ?
O11 Ru Cl2 87.67(4) . . ?
O51 Ru Cl2 92.02(4) . . ?
N3 Ru Cl2 168.38(4) . . ?
Cl1 Ru Cl2 90.10(2) . . ?
N1 Ru K 131.17(6) . . ?
O11 Ru K 49.94(4) . . ?
O51 Ru K 51.97(4) . . ?
N3 Ru K 113.81(4) . . ?
Cl1 Ru K 122.618(16) . . ?
Cl2 Ru K 55.914(16) . . ?
O12 K O52 76.17(5) 5_565 1_545 ?
O12 K O12 67.54(5) 5_565 6_565 ?
O52 K O12 87.55(5) 1_545 6_565 ?
O12 K O11 144.66(4) 5_565 . ?
O52 K O11 73.96(4) 1_545 . ?
O12 K O11 128.78(4) 6_565 . ?
O12 K O52 89.09(5) 5_565 5_575 ?
O52 K O52 96.74(4) 1_545 5_575 ?
O12 K O52 154.59(5) 6_565 5_575 ?
O11 K O52 76.18(4) . 5_575 ?
O12 K O51 154.01(4) 5_565 . ?
O52 K O51 128.03(4) 1_545 . ?
O12 K O51 117.21(4) 6_565 . ?
O11 K O51 54.64(4) . . ?
O52 K O51 79.52(4) 5_575 . ?
O12 K O91 86.53(4) 5_565 . ?
O52 K O91 162.67(5) 1_545 . ?
O12 K O91 84.80(4) 6_565 . ?
O11 K O91 122.66(5) . . ?
O52 K O91 83.88(4) 5_575 . ?
O51 K O91 69.20(4) . . ?
O12 K Cl2 134.82(4) 5_565 . ?
O52 K Cl2 86.74(4) 1_545 . ?
O12 K Cl2 70.27(3) 6_565 . ?
O11 K Cl2 61.54(3) . . ?
O52 K Cl2 134.83(4) 5_575 . ?
O51 K Cl2 63.89(3) . . ?
O91 K Cl2 105.16(2) . . ?
O12 K Ru 172.27(4) 5_565 . ?
O52 K Ru 97.28(3) 1_545 . ?
O12 K Ru 108.51(3) 6_565 . ?
O11 K Ru 32.80(3) . . ?
O52 K Ru 95.83(3) 5_575 . ?
O51 K Ru 33.55(3) . . ?
O91 K Ru 99.89(3) . . ?
Cl2 K Ru 39.349(11) . . ?
O12 K K 79.17(3) 5_565 5_565 ?
O52 K K 49.81(4) 1_545 5_565 ?
O12 K K 131.55(4) 6_565 5_565 ?
O11 K K 67.23(3) . 5_565 ?
O52 K K 46.93(3) 5_575 5_565 ?
O51 K K 108.25(3) . 5_565 ?
O91 K K 128.33(2) . 5_565 ?
Cl2 K K 120.03(2) . 5_565 ?
Ru K K 99.866(16) . 5_565 ?
O12 K K 47.82(3) 5_565 2_554 ?
O52 K K 114.43(4) 1_545 2_554 ?
O12 K K 45.69(3) 6_565 2_554 ?
O11 K K 167.22(3) . 2_554 ?
O52 K K 111.05(4) 5_575 2_554 ?
O51 K K 115.11(3) . 2_554 ?
O91 K K 50.28(4) . 2_554 ?
Cl2 K K 108.11(2) . 2_554 ?
Ru K K 134.425(16) . 2_554 ?
K K K 125.48(2) 5_565 2_554 ?
O12 K H911 97.4(6) 5_565 . ?
O52 K H911 170.0(7) 1_545 . ?
O12 K H911 97.1(6) 6_565 . ?
O11 K H911 109.3(6) . . ?
O52 K H911 75.3(6) 5_575 . ?
O51 K H911 57.3(6) . . ?
O91 K H911 14.0(5) . . ?
Cl2 K H911 103.1(7) . . ?
Ru K H911 89.7(6) . . ?
K K H911 122.0(7) 5_565 . ?
K K H911 64.2(6) 2_554 . ?
Ru Cl2 K 84.737(18) . . ?
C1 O11 Ru 117.20(12) . . ?
C1 O11 K 131.83(11) . . ?
Ru O11 K 97.26(5) . . ?
C1 O12 K 125.56(12) . 5_565 ?
C1 O12 K 144.61(13) . 6_566 ?
K O12 K 86.48(4) 5_565 6_566 ?
C5 O51 Ru 114.09(12) . . ?
C5 O51 K 121.81(12) . . ?
Ru O51 K 94.47(5) . . ?
C5 O52 K 124.63(13) . 1_565 ?
C5 O52 K 127.47(14) . 5_575 ?
K O52 K 83.26(4) 1_565 5_575 ?
K O91 K 79.45(7) 2_554 . ?
K O91 H911 164(3) 2_554 . ?
K O91 H911 85(3) . . ?
O1 N1 Ru 176.55(18) . . ?
C4 N3 C2 111.98(15) . . ?
C4 N3 C6 109.95(15) . . ?
C2 N3 C6 108.34(14) . . ?
C4 N3 Ru 106.08(11) . . ?
C2 N3 Ru 106.01(11) . . ?
C6 N3 Ru 114.47(12) . . ?
O12 C1 O11 123.52(18) . . ?
O12 C1 C2 121.68(17) . . ?
O11 C1 C2 114.77(15) . . ?
N3 C2 C1 112.18(15) . . ?
N3 C2 H21 109.2 . . ?
C1 C2 H21 109.2 . . ?
N3 C2 H22 109.2 . . ?
C1 C2 H22 109.2 . . ?
H21 C2 H22 107.9 . . ?
N3 C4 C5 114.29(16) . . ?
N3 C4 H41 108.7 . . ?
C5 C4 H41 108.7 . . ?
N3 C4 H42 108.7 . . ?
C5 C4 H42 108.7 . . ?
H41 C4 H42 107.6 . . ?
O52 C5 O51 123.17(19) . . ?
O52 C5 C4 120.02(19) . . ?
O51 C5 C4 116.70(16) . . ?
N3 C6 H61 109.5 . . ?
N3 C6 H62 109.5 . . ?
H61 C6 H62 109.5 . . ?
N3 C6 H63 109.5 . . ?
H61 C6 H63 109.5 . . ?
H62 C6 H63 109.5 . . ?

loop_
_geom_bond_atom_site_label_1
_geom_bond_atom_site_label_2
_geom_bond_distance
_geom_bond_site_symmetry_2
_geom_bond_publ_flag
Ru N1 1.7399(18) . ?
Ru O11 2.0252(13) . ?
Ru O51 2.0561(14) . ?
Ru N3 2.0943(15) . ?
Ru Cl1 2.3371(5) . ?
Ru Cl2 2.3613(5) . ?
Ru K 3.7085(5) . ?
K O12 2.7266(15) 5_565 ?
K O52 2.7785(15) 1_545 ?
K O12 2.8236(14) 6_565 ?
K O11 2.8614(13) . ?
K O52 2.9057(17) 5_575 ?
K O51 2.9302(14) . ?
K O91 2.975(2) . ?
K Cl2 3.0844(7) . ?
K K 3.7774(9) 5_565 ?
K K 3.8030(9) 2_554 ?
K H911 3.00(3) . ?
O1 N1 1.138(2) . ?
O11 C1 1.297(2) . ?
O12 C1 1.221(2) . ?
O12 K 2.7266(15) 5_565 ?
O12 K 2.8236(14) 6_566 ?
O51 C5 1.296(2) . ?
O52 C5 1.229(2) . ?
O52 K 2.7785(15) 1_565 ?
O52 K 2.9057(17) 5_575 ?
O91 K 2.975(2) 2_554 ?
O91 H911 0.73(3) . ?
N3 C4 1.488(2) . ?
N3 C2 1.493(2) . ?
N3 C6 1.496(2) . ?
C1 C2 1.509(3) . ?
C2 H21 0.9900 . ?
C2 H22 0.9900 . ?
C4 C5 1.523(3) . ?
C4 H41 0.9900 . ?
C4 H42 0.9900 . ?
C6 H61 0.9800 . ?
C6 H62 0.9800 . ?
C6 H63 0.9800 . ?

loop_
_geom_hbond_atom_site_label_D
_geom_hbond_atom_site_label_H
_geom_hbond_atom_site_label_A
_geom_hbond_distance_DH
_geom_hbond_distance_HA
_geom_hbond_distance_DA
_geom_hbond_angle_DHA
_geom_hbond_site_symmetry_A
_geom_hbond_publ_flag
? ? ? ? ? ? ? ? ?
